data_2312115
loop_
_publ_author_name
'Conn, Brian E.'
'Bhattarai, Badri'
'Atnagulov, Aydar'
'Yoon, Bokwon'
'Landman, Uzi'
'Bigioni, Terry P.'

_publ_section_title
;
 <i>M</i><sub>4</sub>Au<sub>12</sub>Ag<sub>32</sub>(<i>p</i>-MBA)<sub>30</sub>
 (<i>M</i> = Na, Cs) bimetallic monolayer-protected clusters: synthesis
 and structure.
;
_journal_coeditor_code WM5444
_journal_issue 'Pt 7'
_journal_name_full 'Acta crystallographica. Section E, Crystallographic communications'
_journal_page_first 987
_journal_page_last 993
_journal_paper_doi 10.1107/S2056989018008393
_journal_volume 74
_journal_year 2018
_chemical_formula_iupac 'Ag32 Au12 (C7 H5 O2 S1)30'
_chemical_formula_moiety 'C210 H150 Ag32 Au12 O60 S30'
_chemical_formula_sum 'C210 H150 Ag32 Au12 O60 S30'
_chemical_formula_weight 10410.53
_chemical_name_systematic
;
Triacontakis[(4-carboxylatophenyl)sulfanido]dodecagolddotriacontasilver
;
_space_group_crystal_system trigonal
_space_group_IT_number 167
_space_group_name_Hall '-R 3 2"c'
_space_group_name_H-M_alt 'R -3 c :H'
_atom_sites_solution_hydrogens geom
_atom_sites_solution_primary direct
_atom_sites_solution_secondary difmap
_audit_creation_method SHELXL-2014/7
_cell_angle_alpha 90
_cell_angle_beta 90
_cell_angle_gamma 120
_cell_formula_units_Z 6
_cell_length_a 25.7341(3)
_cell_length_b 25.7341(3)
_cell_length_c 124.079(4)
_cell_measurement_reflns_used 9758
_cell_measurement_temperature 100(2)
_cell_measurement_theta_max 62.42
_cell_measurement_theta_min 4.05
_cell_volume 71162(3)
_computing_cell_refinement
;
SAINT (Bruker, 2012)
;
_computing_data_collection
;
APEX2 (Bruker, 2012)
;
_computing_data_reduction
;
SAINT (Bruker, 2012)
;
_computing_molecular_graphics
;
Mercury (Macrae <i>et al.</i>, 2008)
;
_computing_publication_material
;
publCIF (Westrip, 2010)
;
_computing_structure_refinement
;
<i>SHELXL2014/7</i> (Sheldrick, 2015)
;
_computing_structure_solution
;
SHELXS (Sheldrick, 2008)
;
_diffrn_ambient_temperature 100(2)
_diffrn_measured_fraction_theta_full 1.000
_diffrn_measured_fraction_theta_max 1.000
_diffrn_measurement_device_type 'Bruker APEX Duo CCD'
_diffrn_measurement_method 'phi and omega scans'
_diffrn_radiation_type CuK\a
_diffrn_radiation_wavelength 1.54178
_diffrn_reflns_av_R_equivalents 0.0549
_diffrn_reflns_limit_h_max 28
_diffrn_reflns_limit_h_min -29
_diffrn_reflns_limit_k_max 29
_diffrn_reflns_limit_k_min -29
_diffrn_reflns_limit_l_max 142
_diffrn_reflns_limit_l_min -134
_diffrn_reflns_number 182413
_diffrn_reflns_theta_full 62.417
_diffrn_reflns_theta_max 62.417
_diffrn_reflns_theta_min 2.106
_exptl_absorpt_coefficient_mu 18.646
_exptl_absorpt_correction_T_max 0.7522
_exptl_absorpt_correction_T_min 0.5651
_exptl_absorpt_correction_type multi-scan
_exptl_absorpt_process_details
;
(SADABS; Sheldrick, 1996)
;
_exptl_crystal_colour dark_purple
_exptl_crystal_density_diffrn 1.458
_exptl_crystal_description rhombohedral
_exptl_crystal_F_000 28932
_exptl_crystal_size_max 0.2
_exptl_crystal_size_mid 0.2
_exptl_crystal_size_min 0.1
_refine_diff_density_max 2.544
_refine_diff_density_min -1.523
_refine_ls_extinction_method none
_refine_ls_goodness_of_fit_ref 1.094
_refine_ls_hydrogen_treatment constr
_refine_ls_matrix_type full
_refine_ls_number_parameters 364
_refine_ls_number_reflns 12622
_refine_ls_number_restraints 16
_refine_ls_restrained_S_all 1.093
_refine_ls_R_factor_all 0.0464
_refine_ls_R_factor_gt 0.0398
_refine_ls_shift/su_max 0.000
_refine_ls_shift/su_mean 0.000
_refine_ls_structure_factor_coef Fsqd
_refine_ls_weighting_details 'w=1/[\s^2^(Fo^2^)+(0.0801P)^2^+2212.5481P] where P=(Fo^2^+2Fc^2^)/3'
_refine_ls_weighting_scheme calc
_refine_ls_wR_factor_gt 0.1326
_refine_ls_wR_factor_ref 0.1393
_reflns_number_gt 11138
_reflns_number_total 12622
_reflns_threshold_expression 'I > 2\s(I)'
_cod_data_source_file wm5444sup1.cif
_cod_data_source_block I
_cod_database_code 2312115
_shelx_space_group_comment
;
The symmetry employed for this shelxl refinement is uniquely defined
by the following loop, which should always be used as a source of
symmetry information in preference to the above space-group names.
They are only intended as comments.
;

loop_
_space_group_symop_operation_xyz
'x, y, z'
'-y, x-y, z'
'-x+y, -x, z'
'y, x, -z+1/2'
'x-y, -y, -z+1/2'
'-x, -x+y, -z+1/2'
'x+2/3, y+1/3, z+1/3'
'-y+2/3, x-y+1/3, z+1/3'
'-x+y+2/3, -x+1/3, z+1/3'
'y+2/3, x+1/3, -z+5/6'
'x-y+2/3, -y+1/3, -z+5/6'
'-x+2/3, -x+y+1/3, -z+5/6'
'x+1/3, y+2/3, z+2/3'
'-y+1/3, x-y+2/3, z+2/3'
'-x+y+1/3, -x+2/3, z+2/3'
'y+1/3, x+2/3, -z+7/6'
'x-y+1/3, -y+2/3, -z+7/6'
'-x+1/3, -x+y+2/3, -z+7/6'
'-x, -y, -z'
'y, -x+y, -z'
'x-y, x, -z'
'-y, -x, z-1/2'
'-x+y, y, z-1/2'
'x, x-y, z-1/2'
'-x+2/3, -y+1/3, -z+1/3'
'y+2/3, -x+y+1/3, -z+1/3'
'x-y+2/3, x+1/3, -z+1/3'
'-y+2/3, -x+1/3, z-1/6'
'-x+y+2/3, y+1/3, z-1/6'
'x+2/3, x-y+1/3, z-1/6'
'-x+1/3, -y+2/3, -z+2/3'
'y+1/3, -x+y+2/3, -z+2/3'
'x-y+1/3, x+2/3, -z+2/3'
'-y+1/3, -x+2/3, z+1/6'
'-x+y+1/3, y+2/3, z+1/6'
'x+1/3, x-y+2/3, z+1/6'

loop_
_atom_site_type_symbol
_atom_site_label
_atom_site_fract_x
_atom_site_fract_y
_atom_site_fract_z
_atom_site_U_iso_or_equiv
_atom_site_adp_type
_atom_site_calc_flag
_atom_site_occupancy
_atom_site_disorder_assembly
_atom_site_disorder_group
Au Au1 0.04843(2) 0.07066(2) 0.01714(2) 0.01581(10) Uani d 1 . .
Au Au2 0.07933(2) 0.11391(2) -0.00404(2) 0.01596(10) Uani d 1 . .
Ag Ag1 0.06659(3) 0.18648(2) 0.01209(2) 0.02133(14) Uani d 1 . .
Ag Ag2 0.16900(3) 0.15380(3) 0.01221(2) 0.02476(15) Uani d 1 . .
Ag Ag3 0.12936(3) 0.04066(3) 0.02703(2) 0.02510(15) Uani d 1 . .
Ag Ag4 0.0000 0.0000 0.03625(2) 0.0219(2) Uani d 1 . .
Ag Ag5 0.26323(3) 0.12998(4) 0.02307(2) 0.0454(2) Uani d 1 . .
Ag Ag6 0.19339(4) 0.16795(3) 0.03705(2) 0.0446(2) Uani d 1 . .
S S1 0.10178(11) 0.26224(10) -0.00377(2) 0.0339(5) Uani d 1 . .
S S2 0.15995(10) 0.22519(10) 0.02506(2) 0.0338(5) Uani d 1 . .
S S3 0.21203(11) 0.01710(11) 0.02284(2) 0.0352(5) Uani d 1 . .
S S4 0.10443(11) 0.07711(11) 0.04443(2) 0.0340(5) Uani d 1 . .
S S5 0.30419(15) 0.21218(16) 0.03686(3) 0.0678(9) Uani d 1 . .
O O1 0.0603(9) 0.4829(9) 0.01510(15) 0.159(7) Uiso d 1 . .
O O2 0.0670(8) 0.5043(9) -0.00219(14) 0.156(6) Uiso d 1 . .
H H2B 0.0854 0.5411 -0.0008 0.234 Uiso calc 1 . .
O O3 0.3977(8) 0.4646(8) 0.00301(15) 0.152(6) Uiso d 1 . .
O O4 0.4186(9) 0.4802(9) 0.02040(16) 0.182(8) Uiso d 1 . .
H H30 0.4525 0.5044 0.0179 0.273 Uiso calc 1 . .
C C1 0.0892(5) 0.3229(5) -0.00131(9) 0.044(2) Uiso d 1 . .
C C2 0.0840(7) 0.3366(8) 0.00909(14) 0.083(4) Uiso d 1 . .
H H2 0.0844 0.3127 0.0149 0.099 Uiso calc 1 . .
C C3 0.0782(9) 0.3862(10) 0.01093(18) 0.112(6) Uiso d 1 . .
H H3 0.0742 0.3958 0.0182 0.134 Uiso calc 1 . .
C C4 0.0777(8) 0.4212(8) 0.00311(15) 0.089(5) Uiso d 1 . .
C C5 0.0775(9) 0.4038(9) -0.00702(17) 0.104(6) Uiso d 1 . .
H H5 0.0712 0.4248 -0.0127 0.125 Uiso calc 1 . .
C C6 0.0861(7) 0.3567(8) -0.00948(14) 0.085(5) Uiso d 1 . .
H H6 0.0898 0.3477 -0.0168 0.101 Uiso calc 1 . .
C C7 0.0730(11) 0.4749(11) 0.00580(16) 0.126(8) Uiso d 1 . .
C C8 0.2244(5) 0.2937(5) 0.02136(9) 0.042(2) Uiso d 1 . .
C C9 0.2413(7) 0.3085(7) 0.01055(13) 0.076(4) Uiso d 1 . .
H H9 0.2180 0.2805 0.0051 0.092 Uiso calc 1 . .
C C10 0.2905(9) 0.3621(9) 0.00755(17) 0.105(6) Uiso d 1 . .
H H10 0.3002 0.3727 0.0002 0.125 Uiso calc 1 . .
C C11 0.3264(8) 0.4012(8) 0.01608(15) 0.088(5) Uiso d 1 . .
C C12 0.3145(10) 0.3810(10) 0.02632(19) 0.119(7) Uiso d 1 . .
H H12 0.3423 0.4042 0.0318 0.143 Uiso calc 1 . .
C C13 0.2630(8) 0.3273(8) 0.02929(16) 0.093(5) Uiso d 1 . .
H H13 0.2553 0.3149 0.0366 0.112 Uiso calc 1 . .
C C14 0.3790(10) 0.4579(11) 0.01247(17) 0.128(8) Uiso d 1 . .
C C15 0.2296(5) -0.0106(5) 0.03434(9) 0.042(2) Uiso d 1 . .
C C16A 0.2830(12) -0.0094(12) 0.0343(2) 0.062(7) Uiso d 0.5 A 1
H H16 0.3093 0.0063 0.0283 0.074 Uiso calc 0.5 A 1
C C17A 0.2987(13) -0.0318(13) 0.0433(2) 0.066(7) Uiso d 0.5 A 1
H H17 0.3363 -0.0304 0.0434 0.079 Uiso calc 0.5 A 1
C C16B 0.2063(11) -0.0699(11) 0.03674(19) 0.052(6) Uiso d 0.5 A 2
H H15A 0.1767 -0.0981 0.0320 0.062 Uiso calc 0.5 A 2
C C17B 0.2215(12) -0.0920(13) 0.0452(2) 0.061(7) Uiso d 0.5 A 2
H H16D 0.2029 -0.1341 0.0463 0.073 Uiso calc 0.5 A 2
C C18 0.2618(7) -0.0556(7) 0.05210(12) 0.070(4) Uiso d 1 . .
C C19A 0.2032(13) -0.0594(13) 0.0516(2) 0.068(7) Uiso d 0.5 A 1
H H16A 0.1761 -0.0763 0.0575 0.081 Uiso calc 0.5 A 1
C C20A 0.1868(12) -0.0387(11) 0.0427(2) 0.058(6) Uiso d 0.5 A 1
H H15 0.1479 -0.0431 0.0422 0.069 Uiso calc 0.5 A 1
C C19B 0.292(2) 0.009(2) 0.0505(4) 0.116(14) Uiso d 0.5 A 2
H H19A 0.3232 0.0364 0.0551 0.139 Uiso calc 0.5 A 2
C C20B 0.2722(15) 0.0296(15) 0.0417(3) 0.079(8) Uiso d 0.5 A 2
H H19B 0.2882 0.0715 0.0407 0.095 Uiso calc 0.5 A 2
C C21 0.2809(8) -0.0758(8) 0.06148(14) 0.088(5) Uiso d 1 . .
O O5A 0.3244(11) -0.0827(12) 0.0607(2) 0.106(8) Uiso d 0.5 B 1
O O6A 0.2398(11) -0.1019(13) 0.0689(2) 0.115(9) Uiso d 0.5 B 1
H H6A2 0.2368 -0.0757 0.0725 0.172 Uiso calc 0.5 B 1
O O5B 0.2560(10) -0.1306(8) 0.06321(18) 0.087(6) Uiso d 0.5 B 2
O O6B 0.3251(11) -0.0364(11) 0.0677(2) 0.116(9) Uiso d 0.5 B 2
H H5B2 0.3582 -0.0269 0.0648 0.173 Uiso calc 0.5 B 2
C C22 0.1284(5) 0.0498(5) 0.05536(9) 0.042(2) Uiso d 1 . .
C C23A 0.1932(14) 0.0827(14) 0.0578(3) 0.076(8) Uiso d 0.5 C 1
H H23 0.2198 0.1171 0.0537 0.091 Uiso calc 0.5 C 1
C C24A 0.2140(15) 0.0630(15) 0.0659(3) 0.079(9) Uiso d 0.5 C 1
H H24 0.2558 0.0816 0.0673 0.095 Uiso calc 0.5 C 1
C C23B 0.1297(12) -0.0051(12) 0.0543(2) 0.063(7) Uiso d 0.5 C 2
H H23D 0.1176 -0.0272 0.0477 0.075 Uiso calc 0.5 C 2
C C24B 0.1490(14) -0.0256(14) 0.0630(2) 0.073(8) Uiso d 0.5 C 2
H H24D 0.1485 -0.0627 0.0627 0.087 Uiso calc 0.5 C 2
C C25 0.1696(7) 0.0115(7) 0.07240(13) 0.072(4) Uiso d 1 . .
C C26A 0.1127(12) -0.0137(12) 0.0701(2) 0.061(7) Uiso d 0.5 C 1
H H26 0.0847 -0.0461 0.0744 0.074 Uiso calc 0.5 C 1
C C27A 0.0920(11) 0.0051(11) 0.06161(19) 0.052(6) Uiso d 0.5 C 1
H H27 0.0501 -0.0148 0.0602 0.062 Uiso calc 0.5 C 1
C C26B 0.1633(15) 0.0579(15) 0.0734(3) 0.079(9) Uiso d 0.5 C 2
H H26D 0.1729 0.0789 0.0800 0.095 Uiso calc 0.5 C 2
C C27B 0.1424(14) 0.0778(14) 0.0648(2) 0.074(8) Uiso d 0.5 C 2
H H27D 0.1382 0.1122 0.0657 0.089 Uiso calc 0.5 C 2
C C28 0.1937(8) -0.0066(7) 0.08157(14) 0.087(5) Uiso d 1 . .
O O7A 0.1580(9) -0.0490(9) 0.08716(17) 0.081(6) Uiso d 0.5 D 1
O O8A 0.2526(10) 0.0242(11) 0.0834(2) 0.114(9) Uiso d 0.5 D 1
H H7AB 0.2711 0.0271 0.0776 0.171 Uiso calc 0.5 D 1
O O7B 0.2052(13) 0.0231(12) 0.09017(19) 0.115(9) Uiso d 0.5 D 2
O O8B 0.1907(13) -0.0591(10) 0.0807(2) 0.113(8) Uiso d 0.5 D 2
H H7BC 0.2241 -0.0540 0.0787 0.170 Uiso calc 0.5 D 2
C C29 0.3289(7) 0.1857(7) 0.04713(13) 0.075(4) Uiso d 1 . .
C C30A 0.3335(16) 0.1336(16) 0.0455(3) 0.087(9) Uiso d 0.5 E 1
H H30D 0.3222 0.1136 0.0387 0.104 Uiso calc 0.5 E 1
C C31A 0.3559(18) 0.1093(19) 0.0543(3) 0.102(11) Uiso d 0.5 E 1
H H31 0.3580 0.0736 0.0536 0.122 Uiso calc 0.5 E 1
C C30B 0.2911(17) 0.1600(15) 0.0569(3) 0.087(9) Uiso d 0.5 E 2
H H30A 0.2534 0.1582 0.0574 0.104 Uiso calc 0.5 E 2
C C31B 0.311(2) 0.1388(19) 0.0654(4) 0.112(13) Uiso d 0.5 E 2
H H31A 0.2864 0.1197 0.0715 0.134 Uiso calc 0.5 E 2
C C32 0.3749(9) 0.1477(9) 0.06437(16) 0.101(6) Uiso d 1 . .
C C33A 0.372(2) 0.199(2) 0.0655(4) 0.118(14) Uiso d 0.5 E 1
H H32 0.3863 0.2225 0.0719 0.141 Uiso calc 0.5 E 1
C C34A 0.3480(17) 0.2182(18) 0.0574(3) 0.096(11) Uiso d 0.5 E 1
H H34 0.3441 0.2526 0.0584 0.115 Uiso calc 0.5 E 1
C C33B 0.4124(19) 0.1760(17) 0.0556(3) 0.101(11) Uiso d 0.5 E 2
H H32A 0.4510 0.1798 0.0551 0.121 Uiso calc 0.5 E 2
C C34B 0.3891(16) 0.2002(16) 0.0471(3) 0.089(10) Uiso d 0.5 E 2
H H34A 0.4154 0.2256 0.0417 0.107 Uiso calc 0.5 E 2
C C35 0.3961(10) 0.1233(11) 0.07298(18) 0.118(7) Uiso d 1 . .
O O9A 0.4219(14) 0.1564(14) 0.0809(2) 0.133(10) Uiso d 0.5 F 1
O O10A 0.4058(18) 0.0792(14) 0.0704(3) 0.161(13) Uiso d 0.5 F 1
H H10B 0.4388 0.0860 0.0730 0.241 Uiso calc 0.5 F 1
O O9B 0.3657(13) 0.1071(13) 0.0814(2) 0.119(9) Uiso d 0.5 F 2
O O10B 0.4520(12) 0.1357(16) 0.0722(3) 0.140(11) Uiso d 0.5 F 2
H H10C 0.4745 0.1681 0.0754 0.210 Uiso calc 0.5 F 2

loop_
_atom_site_aniso_label
_atom_site_aniso_U_11
_atom_site_aniso_U_22
_atom_site_aniso_U_33
_atom_site_aniso_U_12
_atom_site_aniso_U_13
_atom_site_aniso_U_23
Au1 0.01673(17) 0.01546(17) 0.01451(17) 0.00750(13) -0.00106(12) -0.00080(12)
Au2 0.01646(17) 0.01459(17) 0.01613(18) 0.00724(13) 0.00094(12) 0.00051(12)
Ag1 0.0255(3) 0.0142(3) 0.0232(3) 0.0091(2) -0.0015(2) -0.0036(2)
Ag2 0.0195(3) 0.0196(3) 0.0253(3) 0.0024(2) -0.0057(2) 0.0001(2)
Ag3 0.0236(3) 0.0258(3) 0.0217(3) 0.0092(3) -0.0089(2) 0.0015(2)
Ag4 0.0269(3) 0.0269(3) 0.0119(5) 0.01346(17) 0.000 0.000
Ag5 0.0306(4) 0.0455(4) 0.0491(4) 0.0109(3) -0.0096(3) 0.0091(4)
Ag6 0.0528(5) 0.0344(4) 0.0340(4) 0.0124(4) -0.0132(3) -0.0023(3)
S1 0.0498(14) 0.0208(11) 0.0338(12) 0.0198(10) 0.0045(10) 0.0033(9)
S2 0.0291(11) 0.0241(11) 0.0347(12) 0.0033(9) -0.0099(9) -0.0027(9)
S3 0.0331(12) 0.0380(13) 0.0358(12) 0.0189(11) -0.0149(10) 0.0000(10)
S4 0.0337(12) 0.0387(13) 0.0216(11) 0.0120(10) -0.0104(9) 0.0013(9)
S5 0.0530(18) 0.062(2) 0.065(2) 0.0111(16) -0.0263(16) -0.0033(16)

loop_
_atom_type_symbol
_atom_type_description
_atom_type_scat_dispersion_real
_atom_type_scat_dispersion_imag
_atom_type_scat_source
C C 0.0181 0.0091 'International Tables Vol C Tables 4.2.6.8 and 6.1.1.4'
H H 0.0000 0.0000 'International Tables Vol C Tables 4.2.6.8 and 6.1.1.4'
O O 0.0492 0.0322 'International Tables Vol C Tables 4.2.6.8 and 6.1.1.4'
S S 0.3331 0.5567 'International Tables Vol C Tables 4.2.6.8 and 6.1.1.4'
Ag Ag 0.1306 4.2820 'International Tables Vol C Tables 4.2.6.8 and 6.1.1.4'
Au Au -4.4197 7.2980 'International Tables Vol C Tables 4.2.6.8 and 6.1.1.4'

loop_
_geom_angle_atom_site_label_1
_geom_angle_atom_site_label_2
_geom_angle_atom_site_label_3
_geom_angle_site_symmetry_1
_geom_angle_site_symmetry_3
_geom_angle
_geom_angle_publ_flag
Au2 Au1 Au1 21 2 60.638(12) ?
Au2 Au1 Au1 21 3 108.352(11) ?
Au1 Au1 Au1 2 3 60.0 ?
Au2 Au1 Au2 21 . 59.883(8) ?
Au1 Au1 Au2 2 . 108.158(10) ?
Au1 Au1 Au2 3 . 107.485(10) ?
Au2 Au1 Au2 21 20 107.480(16) ?
Au1 Au1 Au2 2 20 107.468(11) ?
Au1 Au1 Au2 3 20 59.522(12) ?
Au2 Au1 Au2 . 20 59.519(8) ?
Au2 Au1 Ag2 21 . 114.254(17) ?
Au1 Au1 Ag2 2 . 166.301(15) ?
Au1 Au1 Ag2 3 . 113.81(2) ?
Au2 Au1 Ag2 . . 60.660(15) ?
Au2 Au1 Ag2 20 . 60.730(16) ?
Au2 Au1 Ag3 21 2 61.531(15) ?
Au1 Au1 Ag3 2 2 60.566(17) ?
Au1 Au1 Ag3 3 2 114.125(17) ?
Au2 Au1 Ag3 . 2 115.587(17) ?
Au2 Au1 Ag3 20 2 166.218(18) ?
Ag2 Au1 Ag3 . 2 130.01(2) ?
Au2 Au1 Ag3 21 . 166.617(18) ?
Au1 Au1 Ag3 2 . 114.098(16) ?
Au1 Au1 Ag3 3 . 60.538(17) ?
Au2 Au1 Ag3 . . 114.325(17) ?
Au2 Au1 Ag3 20 . 61.156(15) ?
Ag2 Au1 Ag3 . . 67.738(18) ?
Ag3 Au1 Ag3 2 . 128.36(3) ?
Au2 Au1 Ag1 21 . 61.177(15) ?
Au1 Au1 Ag1 2 . 115.60(2) ?
Au1 Au1 Ag1 3 . 166.782(13) ?
Au2 Au1 Ag1 . . 60.900(14) ?
Au2 Au1 Ag1 20 . 114.024(17) ?
Ag2 Au1 Ag1 . . 67.374(19) ?
Ag3 Au1 Ag1 2 . 69.302(19) ?
Ag3 Au1 Ag1 . . 128.43(2) ?
Au2 Au1 Ag4 21 . 115.242(13) ?
Au1 Au1 Ag4 2 . 60.885(10) ?
Au1 Au1 Ag4 3 . 60.884(10) ?
Au2 Au1 Ag4 . . 166.498(17) ?
Au2 Au1 Ag4 20 . 114.256(13) ?
Ag2 Au1 Ag4 . . 128.732(18) ?
Ag3 Au1 Ag4 2 . 67.360(15) ?
Ag3 Au1 Ag4 . . 67.343(14) ?
Ag1 Au1 Ag4 . . 129.626(18) ?
Au1 Au2 Au2 20 21 108.283(10) ?
Au1 Au2 Au2 20 20 60.575(9) ?
Au2 Au2 Au2 21 20 107.825(12) ?
Au1 Au2 Au1 20 . 108.883(15) ?
Au2 Au2 Au1 21 . 59.547(12) ?
Au2 Au2 Au1 20 . 60.287(12) ?
Au1 Au2 Au1 20 21 59.836(14) ?
Au2 Au2 Au1 21 21 60.201(9) ?
Au2 Au2 Au1 20 21 108.071(10) ?
Au1 Au2 Au1 . 21 107.996(15) ?
Au1 Au2 Ag2 20 . 115.290(18) ?
Au2 Au2 Ag2 21 . 113.22(2) ?
Au2 Au2 Ag2 20 . 60.701(17) ?
Au1 Au2 Ag2 . . 59.826(15) ?
Au1 Au2 Ag2 21 . 165.951(18) ?
Au1 Au2 Ag2 20 21 113.215(17) ?
Au2 Au2 Ag2 21 21 60.555(16) ?
Au2 Au2 Ag2 20 21 165.734(16) ?
Au1 Au2 Ag2 . 21 114.251(17) ?
Au1 Au2 Ag2 21 21 59.743(15) ?
Ag2 Au2 Ag2 . 21 129.876(18) ?
Au1 Au2 Ag1 20 20 60.548(14) ?
Au2 Au2 Ag1 21 20 166.546(15) ?
Au2 Au2 Ag1 20 20 60.911(15) ?
Au1 Au2 Ag1 . 20 114.948(17) ?
Au1 Au2 Ag1 21 20 114.334(16) ?
Ag2 Au2 Ag1 . 20 69.010(19) ?
Ag2 Au2 Ag1 21 20 129.17(2) ?
Au1 Au2 Ag1 20 . 166.985(18) ?
Au2 Au2 Ag1 21 . 60.820(17) ?
Au2 Au2 Ag1 20 . 114.08(2) ?
Au1 Au2 Ag1 . . 60.193(14) ?
Au1 Au2 Ag1 21 . 114.789(17) ?
Ag2 Au2 Ag1 . . 66.794(19) ?
Ag2 Au2 Ag1 21 . 68.923(18) ?
Ag1 Au2 Ag1 20 . 129.007(17) ?
Au1 Au2 Ag3 20 21 60.189(15) ?
Au2 Au2 Ag3 21 21 113.779(19) ?
Au2 Au2 Ag3 20 21 115.005(19) ?
Au1 Au2 Ag3 . 21 166.157(19) ?
Au1 Au2 Ag3 21 21 59.858(15) ?
Ag2 Au2 Ag3 . 21 131.10(2) ?
Ag2 Au2 Ag3 21 21 66.867(18) ?
Ag1 Au2 Ag3 20 21 68.546(18) ?
Ag1 Au2 Ag3 . 21 129.22(2) ?
S1 Ag1 S3 . 2 108.36(8) ?
S1 Ag1 S2 . . 105.62(8) ?
S3 Ag1 S2 2 . 106.73(8) ?
S1 Ag1 Au1 . . 140.05(5) ?
S3 Ag1 Au1 2 . 105.21(6) ?
S2 Ag1 Au1 . . 84.43(5) ?
S1 Ag1 Au2 . 21 105.46(6) ?
S3 Ag1 Au2 2 21 82.46(5) ?
S2 Ag1 Au2 . 21 142.58(5) ?
Au1 Ag1 Au2 . 21 58.274(14) ?
S1 Ag1 Au2 . . 81.31(5) ?
S3 Ag1 Au2 2 . 140.57(5) ?
S2 Ag1 Au2 . . 107.02(6) ?
Au1 Ag1 Au2 . . 58.907(14) ?
Au2 Ag1 Au2 21 . 58.271(14) ?
S1 Ag1 Ag2 . . 100.38(6) ?
S3 Ag1 Ag2 2 . 148.23(6) ?
S2 Ag1 Ag2 . . 51.02(6) ?
Au1 Ag1 Ag2 . . 55.883(16) ?
Au2 Ag1 Ag2 21 . 102.96(2) ?
Au2 Ag1 Ag2 . . 56.227(16) ?
S1 Ag1 Ag3 . 2 149.52(6) ?
S3 Ag1 Ag3 2 2 50.08(6) ?
S2 Ag1 Ag3 . 2 101.90(5) ?
Au1 Ag1 Ag3 . 2 55.203(16) ?
Au2 Ag1 Ag3 21 2 55.866(15) ?
Au2 Ag1 Ag3 . 2 102.99(2) ?
Ag2 Ag1 Ag3 . 2 107.05(2) ?
S1 Ag1 Ag2 . 21 50.32(6) ?
S3 Ag1 Ag2 2 21 100.92(6) ?
S2 Ag1 Ag2 . 21 148.59(6) ?
Au1 Ag1 Ag2 . 21 102.58(2) ?
Au2 Ag1 Ag2 21 21 55.174(16) ?
Au2 Ag1 Ag2 . 21 55.243(16) ?
Ag2 Ag1 Ag2 . 21 107.85(2) ?
Ag3 Ag1 Ag2 2 21 107.22(2) ?
S2 Ag2 S1 . 20 129.54(8) ?
S2 Ag2 Au1 . . 87.03(5) ?
S1 Ag2 Au1 20 . 141.62(6) ?
S2 Ag2 Au2 . . 110.89(6) ?
S1 Ag2 Au2 20 . 107.50(6) ?
Au1 Ag2 Au2 . . 59.513(14) ?
S2 Ag2 Au2 . 20 146.10(6) ?
S1 Ag2 Au2 20 20 82.58(5) ?
Au1 Ag2 Au2 . 20 59.525(14) ?
Au2 Ag2 Au2 . 20 58.752(15) ?
S2 Ag2 Ag5 . . 103.59(6) ?
S1 Ag2 Ag5 20 . 52.12(6) ?
Au1 Ag2 Ag5 . . 115.45(2) ?
Au2 Ag2 Ag5 . . 144.45(3) ?
Au2 Ag2 Ag5 20 . 87.64(2) ?
S2 Ag2 Ag6 . . 51.73(6) ?
S1 Ag2 Ag6 20 . 105.66(6) ?
Au1 Ag2 Ag6 . . 87.43(2) ?
Au2 Ag2 Ag6 . . 145.08(3) ?
Au2 Ag2 Ag6 20 . 116.02(2) ?
Ag5 Ag2 Ag6 . . 57.46(3) ?
S2 Ag2 Ag1 . . 54.15(5) ?
S1 Ag2 Ag1 20 . 150.39(6) ?
Au1 Ag2 Ag1 . . 56.743(16) ?
Au2 Ag2 Ag1 . . 56.979(16) ?
Au2 Ag2 Ag1 20 . 104.75(2) ?
Ag5 Ag2 Ag1 . . 154.29(3) ?
Ag6 Ag2 Ag1 . . 96.86(3) ?
S2 Ag2 Ag3 . . 101.41(6) ?
S1 Ag2 Ag3 20 . 99.28(6) ?
Au1 Ag2 Ag3 . . 56.423(16) ?
Au2 Ag2 Ag3 . . 104.55(2) ?
Au2 Ag2 Ag3 20 . 56.987(17) ?
Ag5 Ag2 Ag3 . . 59.06(2) ?
Ag6 Ag2 Ag3 . . 59.07(2) ?
Ag1 Ag2 Ag3 . . 108.82(2) ?
S2 Ag2 Ag1 . 20 149.31(6) ?
S1 Ag2 Ag1 20 20 51.71(5) ?
Au1 Ag2 Ag1 . 20 104.28(2) ?
Au2 Ag2 Ag1 . 20 55.822(16) ?
Au2 Ag2 Ag1 20 20 55.843(16) ?
Ag5 Ag2 Ag1 . 20 97.15(3) ?
Ag6 Ag2 Ag1 . 20 154.57(3) ?
Ag1 Ag2 Ag1 . 20 108.47(2) ?
Ag3 Ag2 Ag1 . 20 108.64(2) ?
S3 Ag3 S4 . . 130.79(8) ?
S3 Ag3 Au1 . 3 108.06(6) ?
S4 Ag3 Au1 . 3 109.93(6) ?
S3 Ag3 Au1 . . 142.43(6) ?
S4 Ag3 Au1 . . 85.00(5) ?
Au1 Ag3 Au1 3 . 58.894(17) ?
S3 Ag3 Au2 . 20 83.88(5) ?
S4 Ag3 Au2 . 20 143.50(6) ?
Au1 Ag3 Au2 3 20 58.269(14) ?
Au1 Ag3 Au2 . 20 58.981(14) ?
S3 Ag3 Ag5 . . 52.22(6) ?
S4 Ag3 Ag5 . . 104.65(6) ?
Au1 Ag3 Ag5 3 . 143.82(3) ?
Au1 Ag3 Ag5 . . 115.31(2) ?
Au2 Ag3 Ag5 20 . 87.42(2) ?
S3 Ag3 Ag6 . . 105.57(6) ?
S4 Ag3 Ag6 . . 51.12(6) ?
Au1 Ag3 Ag6 3 . 144.76(3) ?
Au1 Ag3 Ag6 . . 87.75(2) ?
Au2 Ag3 Ag6 20 . 116.23(2) ?
Ag5 Ag3 Ag6 . . 57.95(3) ?
S3 Ag3 Ag2 . . 100.26(6) ?
S4 Ag3 Ag2 . . 100.28(6) ?
Au1 Ag3 Ag2 3 . 103.22(2) ?
Au1 Ag3 Ag2 . . 55.839(16) ?
Au2 Ag3 Ag2 20 . 56.138(16) ?
Ag5 Ag3 Ag2 . . 59.50(2) ?
Ag6 Ag3 Ag2 . . 60.13(2) ?
S3 Ag3 Ag4 . . 149.73(6) ?
S4 Ag3 Ag4 . . 53.21(5) ?
Au1 Ag3 Ag4 3 . 56.773(18) ?
Au1 Ag3 Ag4 . . 56.768(18) ?
Au2 Ag3 Ag4 20 . 104.28(2) ?
Ag5 Ag3 Ag4 . . 154.79(3) ?
Ag6 Ag3 Ag4 . . 96.90(3) ?
Ag2 Ag3 Ag4 . . 108.52(2) ?
S3 Ag3 Ag1 . 3 52.64(5) ?
S4 Ag3 Ag1 . 3 150.58(6) ?
Au1 Ag3 Ag1 3 3 55.493(16) ?
Au1 Ag3 Ag1 . 3 103.41(2) ?
Au2 Ag3 Ag1 20 3 55.577(16) ?
Ag5 Ag3 Ag1 . 3 97.15(3) ?
Ag6 Ag3 Ag1 . 3 155.05(3) ?
Ag2 Ag3 Ag1 . 3 107.79(2) ?
Ag4 Ag3 Ag1 . 3 107.91(2) ?
S4 Ag4 S4 2 . 105.92(6) ?
S4 Ag4 S4 2 3 105.92(6) ?
S4 Ag4 S4 . 3 105.92(6) ?
S4 Ag4 Au1 2 2 83.35(5) ?
S4 Ag4 Au1 . 2 141.29(6) ?
S4 Ag4 Au1 3 2 107.34(6) ?
S4 Ag4 Au1 2 3 141.29(6) ?
S4 Ag4 Au1 . 3 107.34(6) ?
S4 Ag4 Au1 3 3 83.35(5) ?
Au1 Ag4 Au1 2 3 58.23(2) ?
S4 Ag4 Au1 2 . 107.34(6) ?
S4 Ag4 Au1 . . 83.35(5) ?
S4 Ag4 Au1 3 . 141.29(6) ?
Au1 Ag4 Au1 2 . 58.23(2) ?
Au1 Ag4 Au1 3 . 58.23(2) ?
S4 Ag4 Ag3 2 . 149.88(6) ?
S4 Ag4 Ag3 . . 51.52(6) ?
S4 Ag4 Ag3 3 . 100.24(5) ?
Au1 Ag4 Ag3 2 . 102.99(3) ?
Au1 Ag4 Ag3 3 . 55.871(16) ?
Au1 Ag4 Ag3 . . 55.889(16) ?
S4 Ag4 Ag3 2 3 100.24(5) ?
S4 Ag4 Ag3 . 3 149.88(6) ?
S4 Ag4 Ag3 3 3 51.53(6) ?
Au1 Ag4 Ag3 2 3 55.866(16) ?
Au1 Ag4 Ag3 3 3 55.884(16) ?
Au1 Ag4 Ag3 . 3 102.99(3) ?
Ag3 Ag4 Ag3 . 3 107.70(2) ?
S4 Ag4 Ag3 2 2 51.53(6) ?
S4 Ag4 Ag3 . 2 100.24(5) ?
S4 Ag4 Ag3 3 2 149.88(6) ?
Au1 Ag4 Ag3 2 2 55.884(16) ?
Au1 Ag4 Ag3 3 2 102.99(3) ?
Au1 Ag4 Ag3 . 2 55.865(16) ?
Ag3 Ag4 Ag3 . 2 107.70(2) ?
Ag3 Ag4 Ag3 3 2 107.69(2) ?
S5 Ag5 S3 . . 137.53(10) ?
S5 Ag5 S1 . 20 116.78(10) ?
S3 Ag5 S1 . 20 105.47(8) ?
S5 Ag5 Ag6 . . 52.88(9) ?
S3 Ag5 Ag6 . . 109.26(7) ?
S1 Ag5 Ag6 20 . 110.33(7) ?
S5 Ag5 Ag3 . . 111.27(9) ?
S3 Ag5 Ag3 . . 52.84(6) ?
S1 Ag5 Ag3 20 . 101.65(5) ?
Ag6 Ag5 Ag3 . . 61.35(2) ?
S5 Ag5 Ag2 . . 99.84(9) ?
S3 Ag5 Ag2 . . 102.34(6) ?
S1 Ag5 Ag2 20 . 52.68(6) ?
Ag6 Ag5 Ag2 . . 61.92(2) ?
Ag3 Ag5 Ag2 . . 61.43(2) ?
S5 Ag6 S4 . . 137.68(11) ?
S5 Ag6 S2 . . 111.98(10) ?
S4 Ag6 S2 . . 110.04(8) ?
S5 Ag6 Ag5 . . 53.50(9) ?
S4 Ag6 Ag5 . . 109.10(7) ?
S2 Ag6 Ag5 . . 106.52(6) ?
S5 Ag6 Ag3 . . 111.24(10) ?
S4 Ag6 Ag3 . . 53.21(6) ?
S2 Ag6 Ag3 . . 102.95(6) ?
Ag5 Ag6 Ag3 . . 60.70(2) ?
S5 Ag6 Ag2 . . 99.27(9) ?
S4 Ag6 Ag2 . . 102.49(5) ?
S2 Ag6 Ag2 . . 51.79(6) ?
Ag5 Ag6 Ag2 . . 60.62(2) ?
Ag3 Ag6 Ag2 . . 60.80(2) ?
C1 S1 Ag5 . 21 110.7(4) ?
C1 S1 Ag2 . 21 116.3(4) ?
Ag5 S1 Ag2 21 21 75.20(7) ?
C1 S1 Ag1 . . 112.5(4) ?
Ag5 S1 Ag1 21 . 135.83(9) ?
Ag2 S1 Ag1 21 . 77.96(7) ?
C8 S2 Ag6 . . 108.0(4) ?
C8 S2 Ag2 . . 100.3(4) ?
Ag6 S2 Ag2 . . 76.48(7) ?
C8 S2 Ag1 . . 116.1(4) ?
Ag6 S2 Ag1 . . 130.54(9) ?
Ag2 S2 Ag1 . . 74.83(6) ?
C15 S3 Ag5 . . 111.5(4) ?
C15 S3 Ag3 . . 110.3(4) ?
Ag5 S3 Ag3 . . 74.94(7) ?
C15 S3 Ag1 . 3 112.9(4) ?
Ag5 S3 Ag1 . 3 133.37(9) ?
Ag3 S3 Ag1 . 3 77.28(6) ?
C22 S4 Ag6 . . 108.3(4) ?
C22 S4 Ag3 . . 107.4(4) ?
Ag6 S4 Ag3 . . 75.67(7) ?
C22 S4 Ag4 . . 115.1(4) ?
Ag6 S4 Ag4 . . 133.05(9) ?
Ag3 S4 Ag4 . . 75.26(6) ?
C29 S5 Ag6 . . 112.3(6) ?
C29 S5 Ag5 . . 104.8(6) ?
Ag6 S5 Ag5 . . 73.62(9) ?
C7 O2 H2B . . 109.5 ?
C14 O4 H30 . . 109.5 ?
C2 C1 C6 . . 119.7(14) ?
C2 C1 S1 . . 118.4(10) ?
C6 C1 S1 . . 121.9(11) ?
C1 C2 C3 . . 117.9(17) ?
C1 C2 H2 . . 121.1 ?
C3 C2 H2 . . 121.1 ?
C4 C3 C2 . . 123(2) ?
C4 C3 H3 . . 118.3 ?
C2 C3 H3 . . 118.3 ?
C3 C4 C5 . . 118(2) ?
C3 C4 C7 . . 120.0(18) ?
C5 C4 C7 . . 122.3(19) ?
C4 C5 C6 . . 122(2) ?
C4 C5 H5 . . 119.0 ?
C6 C5 H5 . . 119.0 ?
C1 C6 C5 . . 119.0(17) ?
C1 C6 H6 . . 120.5 ?
C5 C6 H6 . . 120.5 ?
O1 C7 O2 . . 119(2) ?
O1 C7 C4 . . 121(2) ?
O2 C7 C4 . . 117.3(19) ?
C13 C8 C9 . . 119.5(13) ?
C13 C8 S2 . . 117.9(11) ?
C9 C8 S2 . . 121.7(10) ?
C10 C9 C8 . . 122.3(16) ?
C10 C9 H9 . . 118.8 ?
C8 C9 H9 . . 118.8 ?
C9 C10 C11 . . 116.8(19) ?
C9 C10 H10 . . 121.6 ?
C11 C10 H10 . . 121.6 ?
C12 C11 C10 . . 119(2) ?
C12 C11 C14 . . 125.9(19) ?
C10 C11 C14 . . 114.8(17) ?
C11 C12 C13 . . 123(2) ?
C11 C12 H12 . . 118.4 ?
C13 C12 H12 . . 118.4 ?
C8 C13 C12 . . 117.8(18) ?
C8 C13 H13 . . 121.1 ?
C12 C13 H13 . . 121.1 ?
O3 C14 O4 . . 119(2) ?
O3 C14 C11 . . 121(2) ?
O4 C14 C11 . . 109(2) ?
C16B C15 C20B . . 115.4(19) ?
C16A C15 C20A . . 122.1(18) ?
C16A C15 S3 . . 116.9(14) ?
C16B C15 S3 . . 125.0(13) ?
C20B C15 S3 . . 119.6(16) ?
C20A C15 S3 . . 120.7(13) ?
C15 C16A C17A . . 119(2) ?
C15 C16A H16 . . 120.6 ?
C17A C16A H16 . . 120.6 ?
C18 C17A C16A . . 122(3) ?
C18 C17A H17 . . 118.8 ?
C16A C17A H17 . . 118.8 ?
C17B C16B C15 . . 126(2) ?
C17B C16B H15A . . 117.1 ?
C15 C16B H15A . . 117.1 ?
C18 C17B C16B . . 120(2) ?
C18 C17B H16D . . 119.9 ?
C16B C17B H16D . . 119.9 ?
C17B C18 C21 . . 123.6(18) ?
C17A C18 C21 . . 120.7(18) ?
C17B C18 C19B . . 120(2) ?
C21 C18 C19B . . 116(2) ?
C17A C18 C19A . . 117(2) ?
C21 C18 C19A . . 122.1(18) ?
C20A C19A C18 . . 121(3) ?
C20A C19A H16A . . 119.6 ?
C18 C19A H16A . . 119.6 ?
C19A C20A C15 . . 118(2) ?
C19A C20A H15 . . 120.9 ?
C15 C20A H15 . . 120.9 ?
C20B C19B C18 . . 117(4) ?
C20B C19B H19A . . 121.7 ?
C18 C19B H19A . . 121.7 ?
C15 C20B C19B . . 121(3) ?
C15 C20B H19B . . 119.3 ?
C19B C20B H19B . . 119.3 ?
O5A C21 O6A . . 123(2) ?
O5B C21 O6B . . 122(2) ?
O5A C21 C18 . . 119(2) ?
O5B C21 C18 . . 118.0(18) ?
O6A C21 C18 . . 114.6(19) ?
O6B C21 C18 . . 120.2(19) ?
C21 O6A H6A2 . . 109.5 ?
C21 O6B H5B2 . . 109.5 ?
C27B C22 C23B . . 119(2) ?
C27A C22 C23A . . 119.2(19) ?
C27A C22 S4 . . 124.1(13) ?
C27B C22 S4 . . 120.8(16) ?
C23B C22 S4 . . 120.1(13) ?
C23A C22 S4 . . 116.5(14) ?
C24A C23A C22 . . 119(3) ?
C24A C23A H23 . . 120.5 ?
C22 C23A H23 . . 120.5 ?
C23A C24A C25 . . 118(3) ?
C23A C24A H24 . . 121.1 ?
C25 C24A H24 . . 121.1 ?
C24B C23B C22 . . 119(2) ?
C24B C23B H23D . . 120.5 ?
C22 C23B H23D . . 120.5 ?
C23B C24B C25 . . 118(3) ?
C23B C24B H24D . . 121.2 ?
C25 C24B H24D . . 121.2 ?
C26B C25 C24B . . 121(2) ?
C26B C25 C28 . . 119(2) ?
C26A C25 C28 . . 123.9(18) ?
C24B C25 C28 . . 119.3(18) ?
C26A C25 C24A . . 120(2) ?
C28 C25 C24A . . 116.3(18) ?
C25 C26A C27A . . 122(3) ?
C25 C26A H26 . . 118.9 ?
C27A C26A H26 . . 118.9 ?
C22 C27A C26A . . 122(2) ?
C22 C27A H27 . . 119.1 ?
C26A C27A H27 . . 119.1 ?
C25 C26B C27B . . 121(3) ?
C25 C26B H26D . . 119.4 ?
C27B C26B H26D . . 119.4 ?
C22 C27B C26B . . 121(3) ?
C22 C27B H27D . . 119.3 ?
C26B C27B H27D . . 119.3 ?
O7B C28 O8B . . 125(2) ?
O7A C28 O8A . . 124(2) ?
O7A C28 C25 . . 117.9(18) ?
O7B C28 C25 . . 118(2) ?
O8B C28 C25 . . 116.0(19) ?
O8A C28 C25 . . 118.4(18) ?
C28 O8A H7AB . . 109.5 ?
C28 O8B H7BC . . 109.5 ?
C30A C29 C34A . . 120(2) ?
C34B C29 C30B . . 120(2) ?
C34B C29 S5 . . 118.4(19) ?
C30A C29 S5 . . 119.6(18) ?
C34A C29 S5 . . 120.2(19) ?
C30B C29 S5 . . 119.7(18) ?
C29 C30A C31A . . 121(3) ?
C29 C30A H30D . . 119.4 ?
C31A C30A H30D . . 119.4 ?
C30A C31A C32 . . 113(3) ?
C30A C31A H31 . . 123.5 ?
C32 C31A H31 . . 123.5 ?
C31B C30B C29 . . 120(3) ?
C31B C30B H30A . . 119.9 ?
C29 C30B H30A . . 119.9 ?
C30B C31B C32 . . 117(4) ?
C30B C31B H31A . . 121.5 ?
C32 C31B H31A . . 121.5 ?
C33A C32 C35 . . 123(3) ?
C33B C32 C35 . . 119(2) ?
C33A C32 C31A . . 124(3) ?
C35 C32 C31A . . 113(2) ?
C33B C32 C31B . . 123(3) ?
C35 C32 C31B . . 118(2) ?
C32 C33A C34A . . 121(4) ?
C32 C33A H32 . . 119.6 ?
C34A C33A H32 . . 119.6 ?
C33A C34A C29 . . 121(4) ?
C33A C34A H34 . . 119.6 ?
C29 C34A H34 . . 119.6 ?
C32 C33B C34B . . 117(3) ?
C32 C33B H32A . . 121.6 ?
C34B C33B H32A . . 121.6 ?
C29 C34B C33B . . 121(3) ?
C29 C34B H34A . . 119.6 ?
C33B C34B H34A . . 119.6 ?
O9B C35 O10B . . 125(3) ?
O9A C35 O10A . . 121(3) ?
O9B C35 C32 . . 116(2) ?
O9A C35 C32 . . 117(3) ?
O10B C35 C32 . . 116(2) ?
O10A C35 C32 . . 117(3) ?
C35 O10A H10B . . 109.5 ?
C35 O10B H10C . . 109.5 ?

loop_
_geom_bond_atom_site_label_1
_geom_bond_atom_site_label_2
_geom_bond_site_symmetry_2
_geom_bond_distance
_geom_bond_publ_flag
Au1 Au2 21 2.7802(4) ?
Au1 Au1 2 2.7893(5) ?
Au1 Au1 3 2.7893(5) ?
Au1 Au2 . 2.8089(4) ?
Au1 Au2 20 2.8115(4) ?
Au1 Ag2 . 2.8179(7) ?
Au1 Ag3 2 2.8362(7) ?
Au1 Ag3 . 2.8372(7) ?
Au1 Ag1 . 2.8462(6) ?
Au1 Ag4 . 2.8664(8) ?
Au2 Au1 20 2.7804(4) ?
Au2 Au2 21 2.7897(4) ?
Au2 Au2 20 2.7898(4) ?
Au2 Au1 21 2.8117(4) ?
Au2 Ag2 . 2.8414(6) ?
Au2 Ag2 21 2.8459(7) ?
Au2 Ag1 20 2.8639(6) ?
Au2 Ag1 . 2.8661(6) ?
Au2 Ag3 21 2.8736(7) ?
Ag1 S1 . 2.594(2) ?
Ag1 S3 2 2.633(2) ?
Ag1 S2 . 2.638(2) ?
Ag1 Au2 21 2.8637(6) ?
Ag1 Ag2 . 3.1417(9) ?
Ag1 Ag3 2 3.2309(9) ?
Ag1 Ag2 21 3.2323(8) ?
Ag2 S2 . 2.530(3) ?
Ag2 S1 20 2.544(2) ?
Ag2 Au2 20 2.8457(7) ?
Ag2 Ag5 . 3.0921(10) ?
Ag2 Ag6 . 3.1309(9) ?
Ag2 Ag3 . 3.1516(8) ?
Ag2 Ag1 20 3.2320(8) ?
Ag3 S3 . 2.540(3) ?
Ag3 S4 . 2.560(2) ?
Ag3 Au1 3 2.8364(7) ?
Ag3 Au2 20 2.8737(7) ?
Ag3 Ag5 . 3.0781(10) ?
Ag3 Ag6 . 3.0973(10) ?
Ag3 Ag4 . 3.1624(7) ?
Ag3 Ag1 3 3.2313(9) ?
Ag4 S4 2 2.619(2) ?
Ag4 S4 . 2.619(2) ?
Ag4 S4 3 2.619(2) ?
Ag4 Au1 2 2.8663(8) ?
Ag4 Au1 3 2.8663(8) ?
Ag4 Ag3 3 3.1625(7) ?
Ag4 Ag3 2 3.1625(7) ?
Ag5 S5 . 2.506(4) ?
Ag5 S3 . 2.519(3) ?
Ag5 S1 20 2.525(2) ?
Ag5 Ag6 . 2.9916(13) ?
Ag6 S5 . 2.486(4) ?
Ag6 S4 . 2.489(2) ?
Ag6 S2 . 2.528(2) ?
S1 C1 . 1.773(11) ?
S1 Ag5 21 2.524(2) ?
S1 Ag2 21 2.544(2) ?
S2 C8 . 1.774(11) ?
S3 C15 . 1.753(11) ?
S3 Ag1 3 2.633(2) ?
S4 C22 . 1.774(11) ?
S5 C29 . 1.711(16) ?
O1 C7 . 1.244(16) ?
O2 C7 . 1.303(16) ?
O2 H2B . 0.8400 ?
O3 C14 . 1.247(16) ?
O4 C14 . 1.323(16) ?
O4 H30 . 0.8400 ?
C1 C2 . 1.362(19) ?
C1 C6 . 1.36(2) ?
C2 C3 . 1.38(2) ?
C2 H2 . 0.9500 ?
C3 C4 . 1.33(3) ?
C3 H3 . 0.9500 ?
C4 C5 . 1.33(2) ?
C4 C7 . 1.48(3) ?
C5 C6 . 1.37(2) ?
C5 H5 . 0.9500 ?
C6 H6 . 0.9500 ?
C8 C13 . 1.36(2) ?
C8 C9 . 1.403(18) ?
C9 C10 . 1.38(2) ?
C9 H9 . 0.9500 ?
C10 C11 . 1.43(3) ?
C10 H10 . 0.9500 ?
C11 C12 . 1.35(3) ?
C11 C14 . 1.48(3) ?
C12 C13 . 1.40(3) ?
C12 H12 . 0.9500 ?
C13 H13 . 0.9500 ?
C15 C16A . 1.36(3) ?
C15 C16B . 1.36(3) ?
C15 C20B . 1.40(3) ?
C15 C20A . 1.42(3) ?
C16A C17A . 1.41(4) ?
C16A H16 . 0.9500 ?
C17A C18 . 1.37(3) ?
C17A H17 . 0.9500 ?
C16B C17B . 1.35(3) ?
C16B H15A . 0.9500 ?
C17B C18 . 1.31(3) ?
C17B H16D . 0.9500 ?
C18 C21 . 1.46(2) ?
C18 C19B . 1.46(5) ?
C18 C19A . 1.46(3) ?
C19A C20A . 1.38(4) ?
C19A H16A . 0.9500 ?
C20A H15 . 0.9500 ?
C19B C20B . 1.41(5) ?
C19B H19A . 0.9500 ?
C20B H19B . 0.9500 ?
C21 O5A . 1.222(17) ?
C21 O5B . 1.240(16) ?
C21 O6A . 1.308(17) ?
C21 O6B . 1.328(17) ?
O6A H6A2 . 0.8400 ?
O6B H5B2 . 0.8400 ?
C22 C27A . 1.31(3) ?
C22 C27B . 1.33(3) ?
C22 C23B . 1.43(3) ?
C22 C23A . 1.48(3) ?
C23A C24A . 1.35(4) ?
C23A H23 . 0.9500 ?
C24A C25 . 1.49(4) ?
C24A H24 . 0.9500 ?
C23B C24B . 1.40(4) ?
C23B H23D . 0.9500 ?
C24B C25 . 1.43(3) ?
C24B H24D . 0.9500 ?
C25 C26B . 1.29(3) ?
C25 C26A . 1.30(3) ?
C25 C28 . 1.48(2) ?
C26A C27A . 1.37(3) ?
C26A H26 . 0.9500 ?
C27A H27 . 0.9500 ?
C26B C27B . 1.40(4) ?
C26B H26D . 0.9500 ?
C27B H27D . 0.9500 ?
C28 O7A . 1.231(16) ?
C28 O7B . 1.259(17) ?
C28 O8B . 1.319(17) ?
C28 O8A . 1.333(17) ?
O8A H7AB . 0.8400 ?
O8B H7BC . 0.8400 ?
C29 C34B . 1.40(4) ?
C29 C30A . 1.42(4) ?
C29 C34A . 1.46(4) ?
C29 C30B . 1.49(4) ?
C30A C31A . 1.51(5) ?
C30A H30D . 0.9500 ?
C31A C32 . 1.51(4) ?
C31A H31 . 0.9500 ?
C30B C31B . 1.39(5) ?
C30B H30A . 0.9500 ?
C31B C32 . 1.55(5) ?
C31B H31A . 0.9500 ?
C32 C33A . 1.38(5) ?
C32 C33B . 1.39(4) ?
C32 C35 . 1.48(3) ?
C33A C34A . 1.39(5) ?
C33A H32 . 0.9500 ?
C34A H34 . 0.9500 ?
C33B C34B . 1.49(5) ?
C33B H32A . 0.9500 ?
C34B H34A . 0.9500 ?
C35 O9B . 1.246(17) ?
C35 O9A . 1.250(18) ?
C35 O10B . 1.311(18) ?
C35 O10A . 1.318(18) ?
O10A H10B . 0.8400 ?
O10B H10C . 0.8400 ?

_cod_database_fobs_code 2312115
